data_8101023
loop_
_publ_author_name
'Beck, Wolfgang'
'Woisetschl\"ager, Oliver E. '
'Mayer, Peter'

_publ_section_title
;
Crystal structure of methyl ferrocenemonocarboxylate, [Fe(C~5~H~5~)
(C~5~H~4~C~2~O~2~H~3~)]
;
_journal_issue 3
_journal_name_full 'Zeitschrift f\"ur Kristallographie - New Crystal Structures'
_journal_page_first 403
_journal_page_last 404
_journal_volume 216
_journal_year 2001
_chemical_formula_moiety 'Fe, C5 H5, C5 H4 C2 O2 H3'
_chemical_formula_structural '(Fe C5 H5) (C5 H4 C2 O2 H3)'
_chemical_formula_sum 'C12 H12 Fe O2'
_chemical_formula_weight 244.067
_chemical_name_common 'Methyl ferrocene monocarboxylate'
_space_group_IT_number 14
_symmetry_cell_setting monoclinic
_symmetry_space_group_name_Hall '-P 2ybc'
_symmetry_space_group_name_H-M 'P 1 21/c 1'
_cell_angle_alpha 90
_cell_angle_beta 108.788(10)
_cell_angle_gamma 90
_cell_formula_units_Z 8
_cell_length_a 16.0635(14)
_cell_length_b 5.9250(3)
_cell_length_c 23.105(2)
_cell_measurement_temperature 200(3)
_cell_volume 2081.9(3)
_diffrn_ambient_temperature 200(3)
_exptl_crystal_density_diffrn 1.5574(2)
_cod_original_sg_symbol_H-M 'P 21/c'
_cod_original_formula_sum 'C12 H12 Fe1 O2'
_cod_database_code 8101023

loop_
_symmetry_equiv_pos_as_xyz
'x, y, z'
'-x, y+1/2, -z+1/2'
'-x, -y, -z'
'x, -y-1/2, z-1/2'

loop_
_atom_site_label
_atom_site_type_symbol
_atom_site_fract_x
_atom_site_fract_y
_atom_site_fract_z
_atom_site_U_iso_or_equiv
_atom_site_adp_type
_atom_site_occupancy
_atom_site_symmetry_multiplicity
_atom_site_calc_flag
_atom_site_refinement_flags
_atom_site_disorder_assembly
_atom_site_disorder_group
Fe1 Fe 0.712872(19) 0.06234(6) 0.803778(14) 0.02074(9) Uani 1 4 d . . .
Fe2 Fe 0.880753(19) -0.26311(6) 0.596267(13) 0.02063(9) Uani 1 4 d . . .
O1 O 0.60540(11) 0.0045(3) 0.62554(7) 0.0323(4) Uani 1 4 d . . .
O2 O 0.59400(11) 0.3519(3) 0.66031(8) 0.0344(5) Uani 1 4 d . . .
O3 O 0.64824(11) -0.3544(3) 0.48333(9) 0.0376(5) Uani 1 4 d . . .
O4 O 0.69633(10) -0.0006(3) 0.47972(7) 0.0302(4) Uani 1 4 d . . .
C1 C 0.81533(15) 0.1959(5) 0.78128(12) 0.0320(7) Uani 1 4 d . . .
H1 H 0.8139(17) 0.224(5) 0.7397(13) 0.045(8) Uiso 1 4 d . . .
C2 C 0.83907(14) -0.0176(5) 0.80857(12) 0.0304(6) Uani 1 4 d . . .
H2 H 0.8567(15) -0.144(5) 0.7912(12) 0.031(7) Uiso 1 4 d . . .
C3 C 0.83119(16) -0.0091(5) 0.86772(12) 0.0351(7) Uani 1 4 d . . .
H3 H 0.8410(16) -0.126(5) 0.8950(12) 0.036(8) Uiso 1 4 d . . .
C4 C 0.80320(16) 0.2094(6) 0.87697(12) 0.0397(8) Uani 1 4 d . . .
H4 H 0.7915(16) 0.257(5) 0.9115(13) 0.043(8) Uiso 1 4 d . . .
C5 C 0.79297(17) 0.3366(6) 0.82337(14) 0.0377(7) Uani 1 4 d . . .
H5 H 0.7756(17) 0.479(5) 0.8173(12) 0.036(8) Uiso 1 4 d . . .
C6 C 0.60491(13) 0.0508(5) 0.72734(10) 0.0232(5) Uani 1 4 d . . .
C7 C 0.62889(14) -0.1726(5) 0.75038(11) 0.0261(6) Uani 1 4 d . . .
H7 H 0.6458(15) -0.297(5) 0.7295(11) 0.032(7) Uiso 1 4 d . . .
C8 C 0.62519(15) -0.1801(5) 0.81089(12) 0.0310(6) Uani 1 4 d . . .
H8 H 0.6438(17) -0.312(5) 0.8373(13) 0.043(8) Uiso 1 4 d . . .
C9 C 0.59892(15) 0.0355(5) 0.82521(13) 0.0328(6) Uani 1 4 d . . .
H9 H 0.5926(16) 0.069(5) 0.8613(12) 0.035(7) Uiso 1 4 d . . .
C10 C 0.58672(14) 0.1792(5) 0.77424(12) 0.0285(6) Uani 1 4 d . . .
H10 H 0.5696(15) 0.326(5) 0.7706(11) 0.022(7) Uiso 1 4 d . . .
C11 C 0.60220(13) 0.1275(4) 0.66651(11) 0.0243(6) Uani 1 4 d . . .
C12 C 0.5863(2) 0.4397(7) 0.60028(14) 0.0406(7) Uani 1 4 d . . .
H12A H 0.586(2) 0.601(7) 0.6041(15) 0.060(11) Uiso 1 4 d . . .
H12B H 0.534(2) 0.380(6) 0.5691(15) 0.058(9) Uiso 1 4 d . . .
H12C H 0.6373(17) 0.410(5) 0.5924(11) 0.026(7) Uiso 1 4 d . . .
C13 C 0.8397(2) -0.3375(6) 0.66865(13) 0.0490(8) Uani 1 4 d . . .
H13 H 0.799(2) -0.463(7) 0.6696(16) 0.082(12) Uiso 1 4 d . . .
C14 C 0.9313(2) -0.3381(7) 0.68683(12) 0.0511(10) Uani 1 4 d . . .
H14 H 0.969(2) -0.466(7) 0.6996(15) 0.065(10) Uiso 1 4 d . . .
C15 C 0.95957(19) -0.1258(7) 0.67546(12) 0.0456(9) Uani 1 4 d . . .
H15 H 1.0152(19) -0.079(5) 0.6789(13) 0.046(8) Uiso 1 4 d . . .
C16 C 0.8855(2) 0.0117(6) 0.65005(12) 0.0388(7) Uani 1 4 d . . .
H16 H 0.8852(17) 0.156(6) 0.6378(13) 0.040(9) Uiso 1 4 d . . .
C17 C 0.81135(19) -0.1225(6) 0.64618(12) 0.0423(8) Uani 1 4 d . . .
H17 H 0.7571(19) -0.084(6) 0.6351(13) 0.051(9) Uiso 1 4 d . . .
C18 C 0.80157(14) -0.2875(4) 0.50824(9) 0.0222(5) Uani 1 4 d . . .
C19 C 0.83397(17) -0.5052(5) 0.53075(10) 0.0268(6) Uani 1 4 d . . .
H19 H 0.8016(15) -0.626(5) 0.5324(11) 0.027(7) Uiso 1 4 d . . .
C20 C 0.92690(17) -0.4963(5) 0.54865(11) 0.0308(7) Uani 1 4 d . . .
H20 H 0.9644(16) -0.615(5) 0.5665(11) 0.028(7) Uiso 1 4 d . . .
C21 C 0.95224(16) -0.2776(5) 0.53757(10) 0.0297(6) Uani 1 4 d . . .
H21 H 1.0098(16) -0.223(5) 0.5453(11) 0.029(7) Uiso 1 4 d . . .
C22 C 0.87539(15) -0.1448(5) 0.51269(10) 0.0241(5) Uani 1 4 d . . .
H22 H 0.8716(14) 0.007(5) 0.5025(10) 0.022(7) Uiso 1 4 d . . .
C23 C 0.70782(15) -0.2233(5) 0.48943(10) 0.0263(6) Uani 1 4 d . . .
C24 C 0.60645(17) 0.0773(6) 0.46528(16) 0.0403(7) Uani 1 4 d . . .
H24A H 0.6078(18) 0.241(6) 0.4668(13) 0.051(9) Uiso 1 4 d . . .
H24B H 0.579(2) 0.030(6) 0.4976(16) 0.065(10) Uiso 1 4 d . . .
H24C H 0.5750(17) 0.019(5) 0.4284(13) 0.039(8) Uiso 1 4 d . . .

loop_
_atom_site_aniso_label
_atom_site_aniso_U_11
_atom_site_aniso_U_22
_atom_site_aniso_U_33
_atom_site_aniso_U_23
_atom_site_aniso_U_13
_atom_site_aniso_U_12
Fe1 0.01848(15) 0.0228(2) 0.01965(16) -0.00345(15) 0.00436(12) -0.00300(15)
Fe2 0.02274(16) 0.0238(2) 0.01474(14) -0.00051(15) 0.00521(12) 0.00441(14)
O1 0.0384(9) 0.0262(12) 0.0287(9) -0.0056(8) 0.0057(7) 0.0041(7)
O2 0.0484(11) 0.0224(13) 0.0302(10) -0.0012(8) 0.0097(8) 0.0035(8)
O3 0.0296(9) 0.0260(12) 0.0516(11) 0.0005(9) 0.0053(8) -0.0068(8)
O4 0.0247(8) 0.0228(12) 0.0378(9) 0.0083(8) 0.0028(7) 0.0002(7)
C1 0.0230(12) 0.042(2) 0.0292(13) 0.0048(12) 0.0067(10) -0.0097(11)
C2 0.0178(11) 0.034(2) 0.0384(14) -0.0025(13) 0.0073(10) 0.0008(10)
C3 0.0234(12) 0.048(2) 0.0269(13) 0.0093(13) -0.0014(10) -0.0005(12)
C4 0.0282(13) 0.061(2) 0.0263(13) -0.0201(15) 0.0036(11) -0.0128(14)
C5 0.0261(13) 0.0223(19) 0.0578(19) -0.0058(14) 0.0040(12) -0.0064(12)
C6 0.0162(10) 0.0228(15) 0.0279(12) -0.0057(11) 0.0034(9) -0.0015(10)
C7 0.0207(11) 0.0237(16) 0.0302(13) -0.0051(11) 0.0029(10) -0.0044(10)
C8 0.0253(12) 0.0340(19) 0.0338(14) -0.0001(12) 0.0098(11) -0.0107(11)
C9 0.0258(12) 0.0423(19) 0.0346(14) -0.0092(13) 0.0158(11) -0.0071(12)
C10 0.0173(11) 0.0277(18) 0.0386(14) -0.0080(12) 0.0065(10) 0.0020(10)
C11 0.0140(10) 0.0248(18) 0.0295(13) -0.0043(11) 0.0007(9) 0.0008(9)
C12 0.0522(19) 0.029(2) 0.0369(16) 0.0018(14) 0.0098(14) 0.0012(16)
C13 0.075(2) 0.053(2) 0.0275(15) 0.0009(14) 0.0285(15) -0.0077(19)
C14 0.076(2) 0.055(2) 0.0157(13) 0.0053(13) 0.0063(14) 0.030(2)
C15 0.0315(15) 0.075(3) 0.0251(14) -0.0237(15) 0.0025(12) -0.0012(15)
C16 0.065(2) 0.027(2) 0.0260(13) -0.0077(12) 0.0169(13) 0.0058(14)
C17 0.0315(15) 0.071(3) 0.0263(14) -0.0122(14) 0.0115(11) 0.0141(15)
C18 0.0282(11) 0.0214(16) 0.0154(10) -0.0024(9) 0.0049(9) 0.0014(10)
C19 0.0353(13) 0.0215(18) 0.0230(12) -0.0048(10) 0.0088(10) 0.0002(11)
C20 0.0350(13) 0.032(2) 0.0257(13) -0.0054(11) 0.0105(11) 0.0113(12)
C21 0.0277(12) 0.0403(19) 0.0246(12) -0.0044(12) 0.0131(10) 0.0012(12)
C22 0.0307(13) 0.0273(17) 0.0159(11) 0.0018(10) 0.0096(9) -0.0008(11)
C23 0.0302(12) 0.0262(17) 0.0180(11) 0.0006(10) 0.0018(9) -0.0019(11)
C24 0.0265(13) 0.035(2) 0.0514(19) 0.0017(16) 0.0016(13) 0.0054(13)

loop_
_geom_bond_atom_site_label_1
_geom_bond_atom_site_label_2
_geom_bond_distance
_geom_bond_site_symmetry_2
_geom_bond_publ_flag
Fe1 C5 2.031(3) . ?
Fe1 C4 2.036(2) . ?
Fe1 C1 2.039(3) . ?
Fe1 C6 2.039(2) . ?
Fe1 C10 2.040(2) . ?
Fe1 C3 2.041(2) . ?
Fe1 C2 2.050(2) . ?
Fe1 C9 2.051(3) . ?
Fe1 C7 2.051(2) . ?
Fe1 C8 2.055(3) . ?
Fe2 C17 2.024(3) . ?
Fe2 C18 2.027(2) . ?
Fe2 C22 2.030(2) . ?
Fe2 C15 2.030(3) . ?
Fe2 C13 2.034(3) . ?
Fe2 C16 2.035(3) . ?
Fe2 C14 2.035(3) . ?
Fe2 C21 2.042(2) . ?
Fe2 C19 2.045(3) . ?
Fe2 C20 2.048(3) . ?
O1 C11 1.209(3) . ?
O2 C11 1.340(3) . ?
O2 C12 1.449(4) . ?
O3 C23 1.205(3) . ?
O4 C23 1.341(3) . ?
O4 C24 1.449(3) . ?
C1 C2 1.410(4) . ?
C1 C5 1.412(4) . ?
C1 H1 0.97(3) . ?
C2 C3 1.413(4) . ?
C2 H2 0.94(3) . ?
C3 C4 1.409(4) . ?
C3 H3 0.92(3) . ?
C4 C5 1.413(4) . ?
C4 H4 0.92(3) . ?
C5 H5 0.89(3) . ?
C6 C10 1.429(4) . ?
C6 C7 1.432(4) . ?
C6 C11 1.464(3) . ?
C7 C8 1.419(4) . ?
C7 H7 0.97(3) . ?
C8 C9 1.417(4) . ?
C8 H8 0.98(3) . ?
C9 C10 1.415(4) . ?
C9 H9 0.89(3) . ?
C10 H10 0.91(3) . ?
C12 H12A 0.96(4) . ?
C12 H12B 0.97(3) . ?
C12 H12C 0.91(3) . ?
C13 C14 1.394(5) . ?
C13 C17 1.395(5) . ?
C13 H13 0.99(4) . ?
C14 C15 1.391(5) . ?
C14 H14 0.96(4) . ?
C15 C16 1.405(4) . ?
C15 H15 0.92(3) . ?
C16 C17 1.410(5) . ?
C16 H16 0.90(3) . ?
C17 H17 0.86(3) . ?
C18 C19 1.425(4) . ?
C18 C22 1.433(4) . ?
C18 C23 1.476(3) . ?
C19 C20 1.416(4) . ?
C19 H19 0.89(3) . ?
C20 C21 1.406(4) . ?
C20 H20 0.93(3) . ?
C21 C22 1.420(4) . ?
C21 H21 0.94(2) . ?
C22 H22 0.93(3) . ?
C24 H24A 0.97(4) . ?
C24 H24B 1.02(4) . ?
C24 H24C 0.91(3) . ?
